data_1507594
loop_
_publ_author_name
'Yu, Feng'
'Hu, Haoxiang'
'Gu, Xiaodong'
'Ye, Jinxing'

_publ_section_title
;
 Asymmetric Michael Addition of Substituted Rhodanines to
 \a,\b-Unsaturated Ketones Catalyzed by Bulky Primary Amines.
;
_journal_issue 8
_journal_name_full 'Organic letters'
_journal_page_first 2038
_journal_page_last 2041
_journal_paper_doi 10.1021/ol300489q
_journal_volume 14
_journal_year 2012
_chemical_absolute_configuration ad
_chemical_formula_sum 'C16 H17 N O2 S2'
_chemical_formula_weight 319.43
_chemical_name_systematic
; 
 ? 
;
_space_group_IT_number 18
_symmetry_cell_setting orthorhombic
_symmetry_space_group_name_Hall 'P 2 2ab'
_symmetry_space_group_name_H-M 'P 21 21 2'
_atom_sites_solution_hydrogens geom
_atom_sites_solution_primary direct
_atom_sites_solution_secondary difmap
_audit_creation_method SHELXL-97
_cell_angle_alpha 90.00
_cell_angle_beta 90.00
_cell_angle_gamma 90.00
_cell_formula_units_Z 4
_cell_length_a 13.4850(11)
_cell_length_b 16.4869(14)
_cell_length_c 7.2190(6)
_cell_measurement_reflns_used 4302
_cell_measurement_temperature 293(2)
_cell_measurement_theta_max 51.942
_cell_measurement_theta_min 4.941
_cell_volume 1605.0(2)
_computing_cell_refinement 'Bruker SMART'
_computing_data_collection 'Bruker SMART'
_computing_data_reduction 'Bruker SHELXTL'
_computing_molecular_graphics 'Bruker SHELXTL'
_computing_publication_material 'Bruker SHELXTL'
_computing_structure_refinement 'SHELXL-97 (Sheldrick, 1997)'
_computing_structure_solution 'SHELXS-97 (Sheldrick, 1990)'
_diffrn_ambient_temperature 293(2)
_diffrn_measured_fraction_theta_full 1.000
_diffrn_measured_fraction_theta_max 1.000
_diffrn_measurement_device_type 'CCD area detector'
_diffrn_measurement_method 'phi and omega scans'
_diffrn_radiation_monochromator graphite
_diffrn_radiation_source 'fine-focus sealed tube'
_diffrn_radiation_type MoK\a
_diffrn_radiation_wavelength 0.71073
_diffrn_reflns_av_R_equivalents 0.0186
_diffrn_reflns_av_sigmaI/netI 0.0217
_diffrn_reflns_limit_h_max 16
_diffrn_reflns_limit_h_min -16
_diffrn_reflns_limit_k_max 15
_diffrn_reflns_limit_k_min -20
_diffrn_reflns_limit_l_max 7
_diffrn_reflns_limit_l_min -8
_diffrn_reflns_number 8784
_diffrn_reflns_theta_full 25.99
_diffrn_reflns_theta_max 25.99
_diffrn_reflns_theta_min 1.95
_exptl_absorpt_coefficient_mu 0.335
_exptl_absorpt_correction_T_max 1.00000
_exptl_absorpt_correction_T_min 0.87139
_exptl_absorpt_correction_type empirical
_exptl_absorpt_process_details sadabs
_exptl_crystal_colour colorless
_exptl_crystal_density_diffrn 1.322
_exptl_crystal_density_method 'not measured'
_exptl_crystal_description prismatic
_exptl_crystal_F_000 672
_exptl_crystal_size_max 0.369
_exptl_crystal_size_mid 0.311
_exptl_crystal_size_min 0.256
_refine_diff_density_max 0.154
_refine_diff_density_min -0.196
_refine_diff_density_rms 0.036
_refine_ls_abs_structure_details 'Flack H D (1983), Acta Cryst. A39, 876-881'
_refine_ls_abs_structure_Flack 0.00(7)
_refine_ls_extinction_method none
_refine_ls_goodness_of_fit_ref 1.056
_refine_ls_hydrogen_treatment constr
_refine_ls_matrix_type full
_refine_ls_number_parameters 191
_refine_ls_number_reflns 3151
_refine_ls_number_restraints 0
_refine_ls_restrained_S_all 1.056
_refine_ls_R_factor_all 0.0350
_refine_ls_R_factor_gt 0.0325
_refine_ls_shift/su_max 0.003
_refine_ls_shift/su_mean 0.000
_refine_ls_structure_factor_coef Fsqd
_refine_ls_weighting_details 'calc w=1/[\s^2^(Fo^2^)+(0.0504P)^2^+0.1217P] where P=(Fo^2^+2Fc^2^)/3'
_refine_ls_weighting_scheme calc
_refine_ls_wR_factor_gt 0.0840
_refine_ls_wR_factor_ref 0.0860
_reflns_number_gt 2917
_reflns_number_total 3151
_reflns_threshold_expression >2sigma(I)
_cod_data_source_file ol300489q_si_003.cif
_cod_data_source_block cd211348
_cod_depositor_comments
;
The following automatic conversions were performed:

'_symmetry_cell_setting' value 'Orthorhombic' changed to
'orthorhombic' according to
/home/saulius/struct/CIF-dictionaries/cif_core.dic dictionary named
'cif_core.dic' version 2.4.1 from 2010-06-29.

Automatic conversion script
Id: cif_fix_values 1715 2011-07-08 13:25:40Z adriana 
;
_cod_original_sg_symbol_H-M P2(1)2(1)2
_cod_database_code 1507594

loop_
_symmetry_equiv_pos_as_xyz
'x, y, z'
'-x, -y, z'
'-x+1/2, y+1/2, -z'
'x+1/2, -y+1/2, -z'

loop_
_atom_site_label
_atom_site_type_symbol
_atom_site_fract_x
_atom_site_fract_y
_atom_site_fract_z
_atom_site_U_iso_or_equiv
_atom_site_adp_type
_atom_site_occupancy
_atom_site_symmetry_multiplicity
_atom_site_calc_flag
_atom_site_refinement_flags
S1 S 0.13118(4) 0.06717(3) 0.02934(8) 0.06666(16) Uani 1 1 d .
S2 S 0.21380(4) 0.22534(3) 0.14606(8) 0.06482(16) Uani 1 1 d .
N1 N 0.29579(11) 0.13668(8) -0.1021(2) 0.0502(4) Uani 1 1 d .
O1 O 0.43426(12) 0.20746(9) -0.1840(2) 0.0764(4) Uani 1 1 d .
O2 O 0.61980(13) 0.24524(11) 0.3803(3) 0.0897(5) Uani 1 1 d .
C1 C 0.21519(13) 0.13808(10) 0.0130(3) 0.0520(4) Uani 1 1 d .
C2 C 0.35945(15) 0.20387(11) -0.0957(3) 0.0554(4) Uani 1 1 d .
C3 C 0.32011(13) 0.27081(10) 0.0270(3) 0.0544(4) Uani 1 1 d .
C4 C 0.2849(2) 0.33931(13) -0.1015(3) 0.0713(6) Uani 1 1 d .
H4A H 0.3408 0.3619 -0.1656 0.107 Uiso 1 1 calc R
H4B H 0.2533 0.3808 -0.0293 0.107 Uiso 1 1 calc R
H4C H 0.2385 0.3180 -0.1899 0.107 Uiso 1 1 calc R
C5 C 0.39993(14) 0.30157(10) 0.1612(3) 0.0526(4) Uani 1 1 d .
H5 H 0.4494 0.3297 0.0854 0.063 Uiso 1 1 calc R
C6 C 0.36040(18) 0.36379(12) 0.2971(3) 0.0647(5) Uani 1 1 d .
H6A H 0.3255 0.4060 0.2300 0.078 Uiso 1 1 calc R
H6B H 0.3137 0.3380 0.3805 0.078 Uiso 1 1 calc R
C7 C 0.44389(19) 0.40126(13) 0.4083(3) 0.0712(6) Uani 1 1 d .
H7A H 0.4854 0.4329 0.3257 0.085 Uiso 1 1 calc R
H7B H 0.4158 0.4380 0.4991 0.085 Uiso 1 1 calc R
C8 C 0.50741(19) 0.34017(16) 0.5066(3) 0.0768(6) Uani 1 1 d .
H8A H 0.5669 0.3668 0.5515 0.092 Uiso 1 1 calc R
H8B H 0.4716 0.3195 0.6131 0.092 Uiso 1 1 calc R
C9 C 0.53637(17) 0.27087(13) 0.3852(3) 0.0652(5) Uani 1 1 d .
C10 C 0.45563(17) 0.23507(12) 0.2658(3) 0.0657(5) Uani 1 1 d .
H10A H 0.4095 0.2052 0.3431 0.079 Uiso 1 1 calc R
H10B H 0.4846 0.1974 0.1779 0.079 Uiso 1 1 calc R
C11 C 0.31591(12) 0.07196(11) -0.2303(3) 0.0493(4) Uani 1 1 d .
C12 C 0.36779(15) 0.00521(11) -0.1739(3) 0.0608(5) Uani 1 1 d .
H12 H 0.3881 0.0000 -0.0514 0.073 Uiso 1 1 calc R
C13 C 0.38971(15) -0.05499(12) -0.3034(4) 0.0748(7) Uani 1 1 d .
H13 H 0.4245 -0.1011 -0.2674 0.090 Uiso 1 1 calc R
C14 C 0.36009(18) -0.04619(14) -0.4830(4) 0.0803(7) Uani 1 1 d .
H14 H 0.3761 -0.0857 -0.5699 0.096 Uiso 1 1 calc R
C15 C 0.3075(2) 0.01984(17) -0.5349(4) 0.0838(7) Uani 1 1 d .
H15 H 0.2855 0.0243 -0.6566 0.101 Uiso 1 1 calc R
C16 C 0.28598(18) 0.08013(14) -0.4112(3) 0.0696(6) Uani 1 1 d .
H16 H 0.2515 0.1261 -0.4490 0.083 Uiso 1 1 calc R

loop_
_atom_site_aniso_label
_atom_site_aniso_U_11
_atom_site_aniso_U_22
_atom_site_aniso_U_33
_atom_site_aniso_U_23
_atom_site_aniso_U_13
_atom_site_aniso_U_12
S1 0.0547(3) 0.0620(3) 0.0833(4) -0.0010(3) 0.0083(3) -0.0130(2)
S2 0.0566(3) 0.0616(3) 0.0763(3) -0.0167(3) 0.0199(2) -0.0058(2)
N1 0.0499(8) 0.0396(7) 0.0610(9) -0.0009(6) 0.0092(7) -0.0006(6)
O1 0.0738(9) 0.0584(8) 0.0969(10) -0.0196(8) 0.0381(9) -0.0162(7)
O2 0.0713(11) 0.0949(12) 0.1030(13) -0.0013(10) -0.0074(9) 0.0214(9)
C1 0.0493(9) 0.0483(9) 0.0583(10) 0.0026(8) 0.0020(9) 0.0013(8)
C2 0.0579(10) 0.0426(9) 0.0658(11) -0.0034(8) 0.0120(9) -0.0036(8)
C3 0.0548(9) 0.0425(8) 0.0657(11) -0.0034(9) 0.0134(9) -0.0018(7)
C4 0.0852(15) 0.0550(11) 0.0738(14) -0.0041(9) -0.0056(12) 0.0083(11)
C5 0.0542(10) 0.0372(8) 0.0665(11) -0.0028(8) 0.0093(9) -0.0008(7)
C6 0.0681(11) 0.0494(10) 0.0765(13) -0.0107(10) -0.0011(11) 0.0101(9)
C7 0.0846(15) 0.0542(11) 0.0747(14) -0.0122(10) 0.0021(12) -0.0003(11)
C8 0.0769(14) 0.0827(15) 0.0707(14) -0.0063(13) -0.0014(12) 0.0038(12)
C9 0.0660(12) 0.0597(11) 0.0699(12) 0.0098(10) 0.0011(10) 0.0073(10)
C10 0.0695(12) 0.0444(10) 0.0833(13) -0.0002(10) 0.0045(11) 0.0061(9)
C11 0.0457(8) 0.0394(8) 0.0628(10) -0.0009(8) 0.0070(8) -0.0023(7)
C12 0.0500(9) 0.0453(9) 0.0872(13) -0.0012(10) -0.0076(11) -0.0021(8)
C13 0.0511(10) 0.0412(10) 0.132(2) -0.0096(12) 0.0003(12) 0.0025(8)
C14 0.0718(13) 0.0673(14) 0.1018(19) -0.0323(13) 0.0130(14) -0.0097(11)
C15 0.0988(18) 0.0828(16) 0.0699(14) -0.0153(13) 0.0013(14) -0.0040(14)
C16 0.0784(14) 0.0601(12) 0.0702(13) -0.0021(10) 0.0020(11) 0.0084(11)

loop_
_atom_type_symbol
_atom_type_description
_atom_type_scat_dispersion_real
_atom_type_scat_dispersion_imag
_atom_type_scat_source
C C 0.0033 0.0016 'International Tables Vol C Tables 4.2.6.8 and 6.1.1.4'
H H 0.0000 0.0000 'International Tables Vol C Tables 4.2.6.8 and 6.1.1.4'
N N 0.0061 0.0033 'International Tables Vol C Tables 4.2.6.8 and 6.1.1.4'
O O 0.0106 0.0060 'International Tables Vol C Tables 4.2.6.8 and 6.1.1.4'
S S 0.1246 0.1234 'International Tables Vol C Tables 4.2.6.8 and 6.1.1.4'

loop_
_geom_angle_atom_site_label_1
_geom_angle_atom_site_label_2
_geom_angle_atom_site_label_3
_geom_angle
C1 S2 C3 94.10(9)
C1 N1 C2 116.92(15)
C1 N1 C11 123.59(14)
C2 N1 C11 119.47(14)
N1 C1 S1 125.65(14)
N1 C1 S2 111.09(12)
S1 C1 S2 123.24(11)
O1 C2 N1 122.58(17)
O1 C2 C3 124.94(17)
N1 C2 C3 112.43(15)
C2 C3 C5 111.43(15)
C2 C3 C4 106.93(16)
C5 C3 C4 110.82(16)
C2 C3 S2 104.52(12)
C5 C3 S2 112.82(13)
C4 C3 S2 109.99(15)
C3 C4 H4A 109.5
C3 C4 H4B 109.5
H4A C4 H4B 109.5
C3 C4 H4C 109.5
H4A C4 H4C 109.5
H4B C4 H4C 109.5
C6 C5 C10 109.79(17)
C6 C5 C3 112.68(16)
C10 C5 C3 114.82(15)
C6 C5 H5 106.3
C10 C5 H5 106.3
C3 C5 H5 106.3
C7 C6 C5 110.94(18)
C7 C6 H6A 109.5
C5 C6 H6A 109.5
C7 C6 H6B 109.5
C5 C6 H6B 109.5
H6A C6 H6B 108.0
C8 C7 C6 113.65(18)
C8 C7 H7A 108.8
C6 C7 H7A 108.8
C8 C7 H7B 108.8
C6 C7 H7B 108.8
H7A C7 H7B 107.7
C9 C8 C7 112.68(18)
C9 C8 H8A 109.1
C7 C8 H8A 109.1
C9 C8 H8B 109.1
C7 C8 H8B 109.1
H8A C8 H8B 107.8
O2 C9 C8 122.1(2)
O2 C9 C10 121.4(2)
C8 C9 C10 116.49(19)
C9 C10 C5 110.87(16)
C9 C10 H10A 109.5
C5 C10 H10A 109.5
C9 C10 H10B 109.5
C5 C10 H10B 109.5
H10A C10 H10B 108.1
C12 C11 C16 120.88(19)
C12 C11 N1 120.14(17)
C16 C11 N1 118.92(17)
C11 C12 C13 118.8(2)
C11 C12 H12 120.6
C13 C12 H12 120.6
C14 C13 C12 119.9(2)
C14 C13 H13 120.0
C12 C13 H13 120.0
C15 C14 C13 120.2(2)
C15 C14 H14 119.9
C13 C14 H14 119.9
C14 C15 C16 121.0(3)
C14 C15 H15 119.5
C16 C15 H15 119.5
C15 C16 C11 119.2(2)
C15 C16 H16 120.4
C11 C16 H16 120.4

loop_
_geom_bond_atom_site_label_1
_geom_bond_atom_site_label_2
_geom_bond_distance
S1 C1 1.6321(18)
S2 C1 1.7299(18)
S2 C3 1.8319(18)
N1 C1 1.369(2)
N1 C2 1.402(2)
N1 C11 1.438(2)
O1 C2 1.195(2)
O2 C9 1.202(3)
C2 C3 1.511(2)
C3 C5 1.534(3)
C3 C4 1.537(3)
C4 H4A 0.9600
C4 H4B 0.9600
C4 H4C 0.9600
C5 C6 1.516(3)
C5 C10 1.528(3)
C5 H5 0.9800
C6 C7 1.514(3)
C6 H6A 0.9700
C6 H6B 0.9700
C7 C8 1.501(3)
C7 H7A 0.9700
C7 H7B 0.9700
C8 C9 1.492(3)
C8 H8A 0.9700
C8 H8B 0.9700
C9 C10 1.508(3)
C10 H10A 0.9700
C10 H10B 0.9700
C11 C12 1.366(3)
C11 C16 1.373(3)
C12 C13 1.395(3)
C12 H12 0.9300
C13 C14 1.364(4)
C13 H13 0.9300
C14 C15 1.352(4)
C14 H14 0.9300
C15 C16 1.367(3)
C15 H15 0.9300
C16 H16 0.9300

loop_
_geom_torsion_atom_site_label_1
_geom_torsion_atom_site_label_2
_geom_torsion_atom_site_label_3
_geom_torsion_atom_site_label_4
_geom_torsion
C2 N1 C1 S1 179.89(15)
C11 N1 C1 S1 1.8(3)
C2 N1 C1 S2 -1.2(2)
C11 N1 C1 S2 -179.32(14)
C3 S2 C1 N1 6.13(15)
C3 S2 C1 S1 -174.94(13)
C1 N1 C2 O1 176.6(2)
C11 N1 C2 O1 -5.2(3)
C1 N1 C2 C3 -5.9(2)
C11 N1 C2 C3 172.25(16)
O1 C2 C3 C5 -50.9(3)
N1 C2 C3 C5 131.67(17)
O1 C2 C3 C4 70.3(3)
N1 C2 C3 C4 -107.10(18)
O1 C2 C3 S2 -173.1(2)
N1 C2 C3 S2 9.5(2)
C1 S2 C3 C2 -8.70(15)
C1 S2 C3 C5 -129.93(13)
C1 S2 C3 C4 105.77(14)
C2 C3 C5 C6 -175.17(16)
C4 C3 C5 C6 65.9(2)
S2 C3 C5 C6 -57.95(19)
C2 C3 C5 C10 -48.5(2)
C4 C3 C5 C10 -167.42(18)
S2 C3 C5 C10 68.73(18)
C10 C5 C6 C7 58.8(2)
C3 C5 C6 C7 -171.90(17)
C5 C6 C7 C8 -54.9(3)
C6 C7 C8 C9 46.3(3)
C7 C8 C9 O2 134.8(2)
C7 C8 C9 C10 -44.3(3)
O2 C9 C10 C5 -129.9(2)
C8 C9 C10 C5 49.2(3)
C6 C5 C10 C9 -55.3(2)
C3 C5 C10 C9 176.58(17)
C1 N1 C11 C12 -86.9(2)
C2 N1 C11 C12 95.0(2)
C1 N1 C11 C16 95.9(2)
C2 N1 C11 C16 -82.2(2)
C16 C11 C12 C13 -0.2(3)
N1 C11 C12 C13 -177.35(17)
C11 C12 C13 C14 0.5(3)
C12 C13 C14 C15 -1.6(3)
C13 C14 C15 C16 2.4(4)
C14 C15 C16 C11 -2.0(4)
C12 C11 C16 C15 0.9(3)
N1 C11 C16 C15 178.1(2)

loop_
_cod_related_entry_id
_cod_related_entry_code
_cod_related_entry_database
1 30651852 ChemSpider
